data_4315973
loop_
_publ_author_name
'Leslie D. Field'
'Hsiu L. Li'
'Scott J. Dalgarno'

_publ_section_title
;
 Side-on Bound Diazene and Hydrazine Complexes of Ruthenium
;
_journal_name_full 'Inorganic Chemistry'
_journal_page_first 6214
_journal_page_last 6221
_journal_paper_doi 10.1021/ic100821u
_journal_volume 49
_journal_year 2010
_chemical_formula_moiety 'C20 H50 N2 P4 Ru'
_chemical_formula_sum 'C20 H50 N2 P4 Ru'
_chemical_formula_weight 543.57
_chemical_name_common LHL2155
_chemical_name_systematic
;
 ?
;
_space_group_IT_number 33
_symmetry_cell_setting orthorhombic
_symmetry_space_group_name_Hall 'P 2c -2n'
_symmetry_space_group_name_H-M 'P n a 21'
_atom_sites_solution_hydrogens geom
_atom_sites_solution_primary direct
_atom_sites_solution_secondary difmap
_audit_creation_method SHELXL-97
_cell_angle_alpha 90.00
_cell_angle_beta 90.00
_cell_angle_gamma 90.00
_cell_formula_units_Z 4
_cell_length_a 13.986(10)
_cell_length_b 10.472(11)
_cell_length_c 17.895(14)
_cell_measurement_temperature 100(2)
_cell_volume 2621(4)
_computing_cell_refinement 'SAINT (Bruker, 1998)'
_computing_data_collection 'Apex II'
_computing_data_reduction 'SAINT (Bruker, 1998)'
_computing_molecular_graphics 'XSeed (Barbour, 2001)'
_computing_publication_material 'local program'
_computing_structure_refinement 'SHELXL-97 (Sheldrick, 1997)'
_computing_structure_solution 'SHELXS-97 (Sheldrick, 1990)'
_diffrn_ambient_temperature 100(2)
_diffrn_measured_fraction_theta_full 0.987
_diffrn_measured_fraction_theta_max 0.987
_diffrn_measurement_device_type 'Bruker Nonius X8 Apex II CCD Diffractometer'
_diffrn_measurement_method '\f and \w scans'
_diffrn_radiation_monochromator graphite
_diffrn_radiation_source 'fine-focus sealed tube'
_diffrn_radiation_type MoK\a
_diffrn_radiation_wavelength 0.71073
_diffrn_reflns_av_R_equivalents 0.0397
_diffrn_reflns_av_sigmaI/netI 0.0526
_diffrn_reflns_limit_h_max 11
_diffrn_reflns_limit_h_min -18
_diffrn_reflns_limit_k_max 13
_diffrn_reflns_limit_k_min -13
_diffrn_reflns_limit_l_max 20
_diffrn_reflns_limit_l_min -23
_diffrn_reflns_number 14335
_diffrn_reflns_theta_full 27.49
_diffrn_reflns_theta_max 27.49
_diffrn_reflns_theta_min 2.68
_exptl_absorpt_coefficient_mu 0.852
_exptl_absorpt_correction_T_max 0.8153
_exptl_absorpt_correction_T_min 0.7269
_exptl_absorpt_correction_type multi-scan
_exptl_absorpt_process_details Bruker-SADABS
_exptl_crystal_colour Colourless
_exptl_crystal_density_diffrn 1.378
_exptl_crystal_density_method 'not measured'
_exptl_crystal_description Block
_exptl_crystal_F_000 1152
_exptl_crystal_size_max 0.40
_exptl_crystal_size_mid 0.35
_exptl_crystal_size_min 0.25
_refine_diff_density_max 1.458
_refine_diff_density_min -0.488
_refine_diff_density_rms 0.084
_refine_ls_abs_structure_details 'Flack H D (1983), Acta Cryst. A39, 876-881'
_refine_ls_abs_structure_Flack 0.03(3)
_refine_ls_extinction_method none
_refine_ls_goodness_of_fit_ref 1.035
_refine_ls_hydrogen_treatment mixed
_refine_ls_matrix_type full
_refine_ls_number_parameters 258
_refine_ls_number_reflns 5622
_refine_ls_number_restraints 3
_refine_ls_restrained_S_all 1.035
_refine_ls_R_factor_all 0.0422
_refine_ls_R_factor_gt 0.0347
_refine_ls_shift/su_max 0.000
_refine_ls_shift/su_mean 0.000
_refine_ls_structure_factor_coef Fsqd
_refine_ls_weighting_details 'calc w=1/[\s^2^(Fo^2^)+(0.0338P)^2^+0.5440P] where P=(Fo^2^+2Fc^2^)/3'
_refine_ls_weighting_scheme calc
_refine_ls_wR_factor_gt 0.0728
_refine_ls_wR_factor_ref 0.0762
_reflns_number_gt 5023
_reflns_number_total 5622
_reflns_threshold_expression >2sigma(I)
_cod_data_source_file ic100821u_si_005.cif
_cod_data_source_block LHL2155
_cod_database_code 4315973

loop_
_symmetry_equiv_pos_as_xyz
'x, y, z'
'-x, -y, z+1/2'
'-x+1/2, y+1/2, z+1/2'
'x+1/2, -y+1/2, z'

loop_
_atom_site_label
_atom_site_type_symbol
_atom_site_fract_x
_atom_site_fract_y
_atom_site_fract_z
_atom_site_U_iso_or_equiv
_atom_site_adp_type
_atom_site_occupancy
_atom_site_symmetry_multiplicity
_atom_site_calc_flag
_atom_site_refinement_flags
_atom_site_disorder_assembly
_atom_site_disorder_group
Ru1 Ru 0.172847(17) 0.44062(2) -0.016981(17) 0.01339(7) Uani 1 1 d . . .
P1 P 0.25936(7) 0.56030(10) -0.09860(5) 0.0155(2) Uani 1 1 d . . .
N1 N 0.0295(2) 0.4288(4) -0.0554(2) 0.0243(8) Uani 1 1 d D . .
C1 C 0.1154(3) 0.5950(4) -0.2084(2) 0.0263(9) Uani 1 1 d . . .
H1A H 0.0747 0.5521 -0.1715 0.039 Uiso 1 1 calc R . .
H1B H 0.0948 0.5713 -0.2588 0.039 Uiso 1 1 calc R . .
H1C H 0.1100 0.6877 -0.2022 0.039 Uiso 1 1 calc R . .
P2 P 0.12708(7) 0.63684(10) 0.03135(5) 0.0180(2) Uani 1 1 d . . .
N2 N 0.0393(2) 0.3532(4) 0.00961(18) 0.0241(8) Uani 1 1 d D . .
C2 C 0.2193(3) 0.5543(4) -0.1968(2) 0.0195(8) Uani 1 1 d . . .
H2A H 0.2611 0.6105 -0.2270 0.023 Uiso 1 1 calc R . .
H2B H 0.2273 0.4660 -0.2156 0.023 Uiso 1 1 calc R . .
P3 P 0.28014(7) 0.37776(10) 0.07283(5) 0.0154(2) Uani 1 1 d . . .
C3 C 0.4418(3) 0.6310(4) -0.1649(2) 0.0253(9) Uani 1 1 d . . .
H3A H 0.4158 0.6185 -0.2152 0.038 Uiso 1 1 calc R . .
H3B H 0.5102 0.6108 -0.1649 0.038 Uiso 1 1 calc R . .
H3C H 0.4326 0.7201 -0.1497 0.038 Uiso 1 1 calc R . .
P4 P 0.20639(7) 0.24173(10) -0.06616(6) 0.0171(2) Uani 1 1 d . . .
C4 C 0.3899(3) 0.5430(4) -0.1101(2) 0.0224(9) Uani 1 1 d . . .
H4A H 0.4196 0.5548 -0.0603 0.027 Uiso 1 1 calc R . .
H4B H 0.4027 0.4538 -0.1255 0.027 Uiso 1 1 calc R . .
C5 C 0.2495(3) 0.7325(4) -0.0770(2) 0.0218(8) Uani 1 1 d . . .
H5A H 0.3022 0.7583 -0.0433 0.026 Uiso 1 1 calc R . .
H5B H 0.2548 0.7829 -0.1237 0.026 Uiso 1 1 calc R . .
C6 C 0.1532(3) 0.7591(4) -0.0396(2) 0.0210(9) Uani 1 1 d . . .
H6A H 0.1021 0.7592 -0.0779 0.025 Uiso 1 1 calc R . .
H6B H 0.1547 0.8444 -0.0158 0.025 Uiso 1 1 calc R . .
C7 C -0.0432(4) 0.6200(6) 0.1193(3) 0.0542(16) Uani 1 1 d . . .
H7A H -0.0373 0.5268 0.1212 0.081 Uiso 1 1 calc R . .
H7B H -0.1109 0.6439 0.1222 0.081 Uiso 1 1 calc R . .
H7C H -0.0087 0.6577 0.1615 0.081 Uiso 1 1 calc R . .
C8 C -0.0010(3) 0.6691(5) 0.0464(2) 0.0303(10) Uani 1 1 d . . .
H8A H -0.0110 0.7626 0.0443 0.036 Uiso 1 1 calc R . .
H8B H -0.0372 0.6307 0.0046 0.036 Uiso 1 1 calc R . .
C9 C 0.1562(4) 0.8387(4) 0.1386(3) 0.0451(14) Uani 1 1 d . . .
H9A H 0.1786 0.8980 0.1000 0.068 Uiso 1 1 calc R . .
H9B H 0.1866 0.8598 0.1864 0.068 Uiso 1 1 calc R . .
H9C H 0.0866 0.8459 0.1436 0.068 Uiso 1 1 calc R . .
C10 C 0.1823(3) 0.7022(4) 0.1165(2) 0.0294(10) Uani 1 1 d . . .
H10A H 0.1654 0.6454 0.1587 0.035 Uiso 1 1 calc R . .
H10B H 0.2526 0.6981 0.1103 0.035 Uiso 1 1 calc R . .
C11 C 0.1443(3) 0.3475(4) 0.1865(2) 0.0277(10) Uani 1 1 d . . .
H11A H 0.1004 0.4001 0.1568 0.041 Uiso 1 1 calc R . .
H11B H 0.1296 0.3577 0.2397 0.041 Uiso 1 1 calc R . .
H11C H 0.1368 0.2577 0.1723 0.041 Uiso 1 1 calc R . .
C12 C 0.2464(3) 0.3894(4) 0.1718(2) 0.0194(8) Uani 1 1 d . . .
H12A H 0.2903 0.3358 0.2018 0.023 Uiso 1 1 calc R . .
H12B H 0.2543 0.4790 0.1885 0.023 Uiso 1 1 calc R . .
C13 C 0.4655(3) 0.3952(4) 0.1439(2) 0.0285(10) Uani 1 1 d . . .
H13A H 0.4402 0.4310 0.1904 0.043 Uiso 1 1 calc R . .
H13B H 0.5315 0.4243 0.1367 0.043 Uiso 1 1 calc R . .
H13C H 0.4643 0.3017 0.1466 0.043 Uiso 1 1 calc R . .
C14 C 0.4043(3) 0.4396(4) 0.0784(2) 0.0228(9) Uani 1 1 d . . .
H14A H 0.4377 0.4159 0.0316 0.027 Uiso 1 1 calc R . .
H14B H 0.4011 0.5340 0.0800 0.027 Uiso 1 1 calc R . .
C15 C 0.3034(3) 0.2043(4) 0.0647(2) 0.0214(9) Uani 1 1 d . . .
H15A H 0.3680 0.1909 0.0435 0.026 Uiso 1 1 calc R . .
H15B H 0.3019 0.1653 0.1150 0.026 Uiso 1 1 calc R . .
C16 C 0.2295(3) 0.1386(4) 0.0149(2) 0.0219(9) Uani 1 1 d . . .
H16A H 0.1695 0.1244 0.0432 0.026 Uiso 1 1 calc R . .
H16B H 0.2540 0.0547 -0.0019 0.026 Uiso 1 1 calc R . .
C17 C 0.0924(3) 0.2006(4) -0.1946(2) 0.0314(10) Uani 1 1 d . . .
H17A H 0.0824 0.2932 -0.1954 0.047 Uiso 1 1 calc R . .
H17B H 0.0357 0.1577 -0.2147 0.047 Uiso 1 1 calc R . .
H17C H 0.1482 0.1790 -0.2252 0.047 Uiso 1 1 calc R . .
C18 C 0.1093(3) 0.1565(4) -0.1139(2) 0.0253(9) Uani 1 1 d . . .
H18A H 0.1242 0.0641 -0.1142 0.030 Uiso 1 1 calc R . .
H18B H 0.0495 0.1684 -0.0851 0.030 Uiso 1 1 calc R . .
C19 C 0.3283(3) 0.0749(4) -0.1519(3) 0.0280(10) Uani 1 1 d . . .
H19A H 0.3442 0.0211 -0.1089 0.042 Uiso 1 1 calc R . .
H19B H 0.3813 0.0734 -0.1878 0.042 Uiso 1 1 calc R . .
H19C H 0.2702 0.0424 -0.1759 0.042 Uiso 1 1 calc R . .
C20 C 0.3115(3) 0.2115(4) -0.1257(2) 0.0209(9) Uani 1 1 d . . .
H20A H 0.3061 0.2664 -0.1705 0.025 Uiso 1 1 calc R . .
H20B H 0.3691 0.2395 -0.0980 0.025 Uiso 1 1 calc R . .
H2N H 0.016(3) 0.393(4) 0.0473(17) 0.025 Uiso 1 1 d D . .
H1N H 0.040(3) 0.390(4) -0.0965(16) 0.025 Uiso 1 1 d D . .

loop_
_atom_site_aniso_label
_atom_site_aniso_U_11
_atom_site_aniso_U_22
_atom_site_aniso_U_33
_atom_site_aniso_U_23
_atom_site_aniso_U_13
_atom_site_aniso_U_12
Ru1 0.01204(12) 0.01175(13) 0.01638(12) 0.00086(16) -0.00025(14) -0.00091(11)
P1 0.0140(4) 0.0134(5) 0.0190(5) 0.0017(4) 0.0001(4) -0.0004(4)
N1 0.0123(15) 0.038(2) 0.0232(18) -0.0026(16) -0.0056(13) -0.0058(16)
C1 0.020(2) 0.033(3) 0.026(2) -0.0014(18) -0.0043(16) 0.0000(18)
P2 0.0199(5) 0.0150(5) 0.0192(5) 0.0011(4) 0.0001(4) 0.0026(4)
N2 0.0152(16) 0.029(2) 0.0283(19) 0.0008(15) 0.0045(13) -0.0068(16)
C2 0.023(2) 0.016(2) 0.0186(19) 0.0016(16) 0.0031(15) 0.0003(17)
P3 0.0158(5) 0.0126(5) 0.0177(5) 0.0017(4) -0.0010(4) -0.0008(4)
C3 0.0164(19) 0.030(3) 0.030(2) 0.0070(18) -0.0004(16) -0.0033(18)
P4 0.0197(5) 0.0125(5) 0.0193(5) -0.0007(4) -0.0015(4) -0.0026(4)
C4 0.021(2) 0.027(2) 0.0190(19) 0.0047(17) 0.0000(15) -0.0026(18)
C5 0.0239(19) 0.016(2) 0.026(2) 0.0023(16) 0.0005(16) -0.0024(17)
C6 0.029(2) 0.011(2) 0.023(2) -0.0002(14) 0.0003(14) 0.0057(17)
C7 0.041(3) 0.050(4) 0.072(4) 0.016(3) 0.028(3) 0.020(3)
C8 0.026(2) 0.026(3) 0.039(3) 0.002(2) 0.0089(19) 0.0100(19)
C9 0.082(4) 0.020(3) 0.034(3) -0.007(2) -0.013(3) 0.006(3)
C10 0.050(3) 0.016(2) 0.021(2) -0.0036(17) -0.0054(19) 0.005(2)
C11 0.029(2) 0.029(3) 0.025(2) 0.0049(19) 0.0037(17) -0.001(2)
C12 0.027(2) 0.011(2) 0.0207(19) 0.0026(15) -0.0024(16) -0.0008(17)
C13 0.022(2) 0.028(2) 0.035(2) 0.0055(19) -0.0093(18) -0.0072(19)
C14 0.021(2) 0.019(2) 0.029(2) 0.0037(18) -0.0031(17) -0.0002(17)
C15 0.022(2) 0.018(2) 0.024(2) 0.0052(17) -0.0010(17) 0.0046(17)
C16 0.029(2) 0.013(2) 0.024(2) 0.0001(16) 0.0007(16) -0.0005(17)
C17 0.035(3) 0.024(2) 0.035(2) -0.0027(19) -0.0131(19) -0.004(2)
C18 0.028(2) 0.015(2) 0.033(2) 0.0010(17) -0.0061(18) -0.0030(18)
C19 0.030(2) 0.025(3) 0.029(2) -0.0087(18) -0.0063(17) 0.006(2)
C20 0.020(2) 0.017(2) 0.025(2) -0.0063(17) 0.0020(16) -0.0019(17)

loop_
_atom_type_symbol
_atom_type_description
_atom_type_scat_dispersion_real
_atom_type_scat_dispersion_imag
_atom_type_scat_source
C C 0.0033 0.0016 'International Tables Vol C Tables 4.2.6.8 and 6.1.1.4'
H H 0.0000 0.0000 'International Tables Vol C Tables 4.2.6.8 and 6.1.1.4'
N N 0.0061 0.0033 'International Tables Vol C Tables 4.2.6.8 and 6.1.1.4'
P P 0.1023 0.0942 'International Tables Vol C Tables 4.2.6.8 and 6.1.1.4'
Ru Ru -1.2594 0.8363 'International Tables Vol C Tables 4.2.6.8 and 6.1.1.4'

loop_
_geom_angle_atom_site_label_1
_geom_angle_atom_site_label_2
_geom_angle_atom_site_label_3
_geom_angle
_geom_angle_site_symmetry_1
_geom_angle_site_symmetry_3
_geom_angle_publ_flag
N1 Ru1 N2 38.78(13) . . ?
N1 Ru1 P1 109.08(11) . . ?
N2 Ru1 P1 147.74(9) . . ?
N1 Ru1 P3 145.82(10) . . ?
N2 Ru1 P3 107.04(11) . . ?
P1 Ru1 P3 105.07(6) . . ?
N1 Ru1 P4 90.91(11) . . ?
N2 Ru1 P4 82.87(11) . . ?
P1 Ru1 P4 98.29(7) . . ?
P3 Ru1 P4 82.84(5) . . ?
N1 Ru1 P2 84.94(11) . . ?
N2 Ru1 P2 93.17(12) . . ?
P1 Ru1 P2 84.15(7) . . ?
P3 Ru1 P2 99.99(5) . . ?
P4 Ru1 P2 175.70(4) . . ?
C2 P1 C4 101.02(18) . . ?
C2 P1 C5 102.08(19) . . ?
C4 P1 C5 101.12(18) . . ?
C2 P1 Ru1 115.56(14) . . ?
C4 P1 Ru1 122.93(13) . . ?
C5 P1 Ru1 111.33(14) . . ?
N2 N1 Ru1 71.03(19) . . ?
C6 P2 C10 103.3(2) . . ?
C6 P2 C8 99.62(19) . . ?
C10 P2 C8 102.6(2) . . ?
C6 P2 Ru1 107.69(14) . . ?
C10 P2 Ru1 121.50(15) . . ?
C8 P2 Ru1 119.03(16) . . ?
N1 N2 Ru1 70.19(19) . . ?
C1 C2 P1 114.1(3) . . ?
C12 P3 C15 100.75(19) . . ?
C12 P3 C14 99.50(18) . . ?
C15 P3 C14 100.51(19) . . ?
C12 P3 Ru1 119.23(14) . . ?
C15 P3 Ru1 109.94(14) . . ?
C14 P3 Ru1 123.30(14) . . ?
C18 P4 C16 102.23(19) . . ?
C18 P4 C20 103.7(2) . . ?
C16 P4 C20 102.4(2) . . ?
C18 P4 Ru1 117.74(15) . . ?
C16 P4 Ru1 105.37(15) . . ?
C20 P4 Ru1 122.50(14) . . ?
C3 C4 P1 118.8(3) . . ?
C6 C5 P1 109.6(3) . . ?
C5 C6 P2 110.5(3) . . ?
C7 C8 P2 116.2(3) . . ?
C9 C10 P2 117.5(3) . . ?
C11 C12 P3 112.9(3) . . ?
C13 C14 P3 117.4(3) . . ?
C16 C15 P3 111.7(3) . . ?
C15 C16 P4 108.3(3) . . ?
C17 C18 P4 114.0(3) . . ?
C19 C20 P4 117.5(3) . . ?

loop_
_geom_bond_atom_site_label_1
_geom_bond_atom_site_label_2
_geom_bond_distance
_geom_bond_site_symmetry_2
_geom_bond_publ_flag
Ru1 N1 2.123(4) . ?
Ru1 N2 2.134(3) . ?
Ru1 P1 2.2734(15) . ?
Ru1 P3 2.2953(15) . ?
Ru1 P4 2.309(2) . ?
Ru1 P2 2.319(2) . ?
P1 C2 1.845(4) . ?
P1 C4 1.846(4) . ?
P1 C5 1.849(4) . ?
N1 N2 1.414(5) . ?
C1 C2 1.529(6) . ?
P2 C6 1.840(4) . ?
P2 C10 1.841(4) . ?
P2 C8 1.842(4) . ?
P3 C12 1.836(4) . ?
P3 C15 1.851(5) . ?
P3 C14 1.856(4) . ?
C3 C4 1.530(5) . ?
P4 C18 1.836(4) . ?
P4 C16 1.837(4) . ?
P4 C20 1.843(4) . ?
C5 C6 1.529(5) . ?
C7 C8 1.521(6) . ?
C9 C10 1.527(6) . ?
C11 C12 1.518(6) . ?
C13 C14 1.524(5) . ?
C15 C16 1.528(6) . ?
C17 C18 1.534(6) . ?
C19 C20 1.523(6) . ?
